data_4347466
loop_
_publ_author_name
'Kishore, Pilli V. V. N.'
'Liao, Jian-Hong'
'Hou, Hsing-Nan'
'Lin, Yan-Ru'
'Liu, C. W.'

_publ_section_title
;
 Ferrocene-Functionalized Cu(I)/Ag(I) Dithiocarbamate Clusters.
;
_journal_issue 7
_journal_name_full 'Inorganic chemistry'
_journal_page_first 3663
_journal_page_last 3673
_journal_paper_doi 10.1021/acs.inorgchem.6b00201
_journal_volume 55
_journal_year 2016
_chemical_formula_sum 'C90 H109 Cu7 Fe6 N6 S12'
_chemical_formula_weight 2439.43
_space_group_crystal_system triclinic
_space_group_IT_number 2
_space_group_name_Hall '-P 1'
_space_group_name_H-M_alt 'P -1'
_atom_sites_solution_hydrogens mixed
_audit_creation_method SHELXL-2014/7
_cell_angle_alpha 78.8237(7)
_cell_angle_beta 83.5267(7)
_cell_angle_gamma 70.8090(6)
_cell_formula_units_Z 1
_cell_length_a 12.7042(3)
_cell_length_b 13.3247(4)
_cell_length_c 15.4139(4)
_cell_measurement_reflns_used 9763
_cell_measurement_temperature 296(2)
_cell_measurement_theta_max 26.35
_cell_measurement_theta_min 2.29
_cell_volume 2414.14(11)
_computing_cell_refinement 'Bruker SAINT'
_computing_data_collection 'Bruker APEX2'
_computing_data_reduction 'Bruker SAINT'
_computing_molecular_graphics 'Bruker SHELXTL'
_computing_publication_material 'Bruker SHELXTL'
_computing_structure_refinement 'SHELXL-2014/7 (Sheldrick, 2014)'
_computing_structure_solution 'SHELXS-97 (Sheldrick 2008)'
_diffrn_ambient_temperature 296(2)
_diffrn_measured_fraction_theta_full 0.995
_diffrn_measured_fraction_theta_max 0.995
_diffrn_measurement_device_type 'Bruker APEX-II CCD'
_diffrn_measurement_method '\f and \w scans'
_diffrn_radiation_type MoK\a
_diffrn_radiation_wavelength 0.71073
_diffrn_reflns_av_R_equivalents 0.0185
_diffrn_reflns_av_unetI/netI 0.0223
_diffrn_reflns_Laue_measured_fraction_full 0.995
_diffrn_reflns_Laue_measured_fraction_max 0.995
_diffrn_reflns_limit_h_max 15
_diffrn_reflns_limit_h_min -15
_diffrn_reflns_limit_k_max 15
_diffrn_reflns_limit_k_min -15
_diffrn_reflns_limit_l_max 18
_diffrn_reflns_limit_l_min -18
_diffrn_reflns_number 20621
_diffrn_reflns_point_group_measured_fraction_full 0.995
_diffrn_reflns_point_group_measured_fraction_max 0.995
_diffrn_reflns_theta_full 24.998
_diffrn_reflns_theta_max 24.998
_diffrn_reflns_theta_min 1.641
_exptl_absorpt_coefficient_mu 2.684
_exptl_absorpt_correction_T_max 0.7454
_exptl_absorpt_correction_T_min 0.6692
_exptl_absorpt_correction_type multi-scan
_exptl_absorpt_process_details SADABS
_exptl_crystal_colour orange
_exptl_crystal_density_diffrn 1.678
_exptl_crystal_description block
_exptl_crystal_F_000 1242
_exptl_crystal_size_max 0.130
_exptl_crystal_size_mid 0.120
_exptl_crystal_size_min 0.100
_refine_diff_density_max 1.186
_refine_diff_density_min -0.862
_refine_diff_density_rms 0.075
_refine_ls_extinction_method none
_refine_ls_goodness_of_fit_ref 1.045
_refine_ls_hydrogen_treatment mixed
_refine_ls_matrix_type full
_refine_ls_number_parameters 670
_refine_ls_number_reflns 8457
_refine_ls_number_restraints 1086
_refine_ls_restrained_S_all 1.101
_refine_ls_R_factor_all 0.0576
_refine_ls_R_factor_gt 0.0465
_refine_ls_shift/su_max 0.001
_refine_ls_shift/su_mean 0.000
_refine_ls_structure_factor_coef Fsqd
_refine_ls_weighting_details 'w=1/[\s^2^(Fo^2^)+(0.0578P)^2^+4.2866P] where P=(Fo^2^+2Fc^2^)/3'
_refine_ls_weighting_scheme calc
_refine_ls_wR_factor_gt 0.1190
_refine_ls_wR_factor_ref 0.1271
_reflns_Friedel_coverage 0.000
_reflns_number_gt 6965
_reflns_number_total 8457
_reflns_threshold_expression 'I > 2\s(I)'
_cod_data_source_file ic6b00201_si_002.cif
_cod_data_source_block 2
_cod_database_code 4347466
_shelx_shelxl_version_number 2014/7
_shelx_space_group_comment
; 
The symmetry employed for this shelxl refinement is uniquely defined 
by the following loop, which should always be used as a source of 
symmetry information in preference to the above space-group names. 
They are only intended as comments. 
;
_shelx_estimated_absorpt_t_min 0.722
_shelx_estimated_absorpt_t_max 0.775

loop_
_space_group_symop_operation_xyz
'x, y, z'
'-x, -y, -z'

loop_
_atom_site_label
_atom_site_type_symbol
_atom_site_fract_x
_atom_site_fract_y
_atom_site_fract_z
_atom_site_U_iso_or_equiv
_atom_site_adp_type
_atom_site_occupancy
_atom_site_site_symmetry_order
_atom_site_calc_flag
_atom_site_refinement_flags_posn
_atom_site_refinement_flags_adp
_atom_site_refinement_flags_occupancy
_atom_site_disorder_assembly
_atom_site_disorder_group
C1 C -0.1054(3) 0.8828(3) 0.1610(3) 0.0455(9) Uani 1 1 d . U . . .
C2 C -0.1211(4) 0.7848(3) 0.1517(3) 0.0551(10) Uani 1 1 d . U . . .
H2 H -0.1363 0.7311 0.2003 0.066 Uiso 1 1 calc R U . . .
C3 C -0.1133(4) 0.7788(4) 0.0600(3) 0.0628(12) Uani 1 1 d . U . . .
H3 H -0.1223 0.7205 0.0343 0.075 Uiso 1 1 calc R U . . .
C4 C -0.0927(4) 0.8720(5) 0.0129(3) 0.0654(12) Uani 1 1 d . U . . .
H4 H -0.0846 0.8901 -0.0517 0.078 Uiso 1 1 calc R U . . .
C5 C -0.0874(4) 0.9364(4) 0.0740(3) 0.0561(10) Uani 1 1 d . U . . .
H5 H -0.0740 1.0062 0.0592 0.067 Uiso 1 1 calc R U . . .
C6 C -0.3636(5) 1.0297(6) 0.1367(6) 0.0966(18) Uani 1 1 d . U . . .
H6 H -0.3566 1.0717 0.1802 0.116 Uiso 1 1 calc R U . . .
C7 C -0.3861(5) 0.9334(6) 0.1562(5) 0.0945(18) Uani 1 1 d . U . . .
H7 H -0.3984 0.8955 0.2157 0.113 Uiso 1 1 calc R U . . .
C8 C -0.3891(4) 0.8996(5) 0.0772(5) 0.0879(16) Uani 1 1 d . U . . .
H8 H -0.4040 0.8337 0.0711 0.105 Uiso 1 1 calc R U . . .
C9 C -0.3687(5) 0.9764(5) 0.0079(5) 0.0876(16) Uani 1 1 d . U . . .
H9 H -0.3665 0.9743 -0.0555 0.105 Uiso 1 1 calc R U . . .
C10 C -0.3531(5) 1.0580(5) 0.0457(5) 0.0914(17) Uani 1 1 d . U . . .
H10 H -0.3376 1.1231 0.0134 0.110 Uiso 1 1 calc R U . . .
C11 C -0.1163(4) 0.9281(3) 0.2445(3) 0.0480(9) Uani 1 1 d . U . . .
H11A H -0.1237 1.0041 0.2289 0.058 Uiso 1 1 calc R U . . .
H11B H -0.1843 0.9222 0.2774 0.058 Uiso 1 1 calc R U . . .
C12 C 0.0758(4) 0.9163(4) 0.2864(3) 0.0591(11) Uani 1 1 d . U . . .
H12 H 0.1209 0.8873 0.3385 0.071 Uiso 1 1 calc R U . . .
C13 C 0.1477(5) 0.8739(6) 0.2084(4) 0.0909(18) Uani 1 1 d . U . . .
H13A H 0.1688 0.7966 0.2185 0.136 Uiso 1 1 calc R U . . .
H13B H 0.2134 0.8957 0.2013 0.136 Uiso 1 1 calc R U . . .
H13C H 0.1065 0.9023 0.1558 0.136 Uiso 1 1 calc R U . . .
C14 C 0.0402(6) 1.0372(5) 0.2758(5) 0.104(2) Uani 1 1 d . U . . .
H14A H -0.0005 1.0683 0.2232 0.156 Uiso 1 1 calc R U . . .
H14B H 0.1051 1.0602 0.2713 0.156 Uiso 1 1 calc R U . . .
H14C H -0.0065 1.0603 0.3263 0.156 Uiso 1 1 calc R U . . .
C15 C -0.0230(3) 0.7903(3) 0.3651(2) 0.0420(8) Uani 1 1 d . U . . .
C16 C 0.2298(3) 0.4628(3) 0.0662(3) 0.0454(9) Uani 1 1 d . U . . .
C17 C 0.2813(5) 0.4230(4) -0.0134(3) 0.0616(12) Uani 1 1 d . U . . .
H17 H 0.3561 0.3713 -0.0196 0.074 Uiso 1 1 calc R U . . .
C18 C 0.2060(5) 0.4722(5) -0.0816(3) 0.0738(14) Uani 1 1 d . U . . .
H18 H 0.2195 0.4607 -0.1433 0.089 Uiso 1 1 calc R U . . .
C19 C 0.1093(5) 0.5407(5) -0.0459(3) 0.0734(14) Uani 1 1 d . U . . .
H19 H 0.0434 0.5857 -0.0784 0.088 Uiso 1 1 calc R U . . .
C20 C 0.1232(4) 0.5350(4) 0.0449(3) 0.0596(11) Uani 1 1 d . U . . .
H20 H 0.0684 0.5755 0.0858 0.072 Uiso 1 1 calc R U . . .
C21 C 0.3323(9) 0.6639(7) 0.0156(4) 0.085(2) Uani 0.8 1 d G U P A 1
H21 H 0.3662 0.6434 0.0731 0.102 Uiso 0.8 1 calc R U P A 1
C22 C 0.3838(4) 0.6280(5) -0.0643(8) 0.091(2) Uani 0.8 1 d G U P A 1
H22 H 0.4595 0.5785 -0.0717 0.109 Uiso 0.8 1 calc R U P A 1
C23 C 0.3059(10) 0.6756(7) -0.1315(3) 0.090(2) Uani 0.8 1 d G U P A 1
H23 H 0.3184 0.6647 -0.1934 0.108 Uiso 0.8 1 calc R U P A 1
C24 C 0.2063(6) 0.7409(5) -0.0930(7) 0.091(2) Uani 0.8 1 d G U P A 1
H24 H 0.1380 0.7829 -0.1237 0.110 Uiso 0.8 1 calc R U P A 1
C25 C 0.2226(7) 0.7337(6) -0.0021(6) 0.088(2) Uani 0.8 1 d G U P A 1
H25 H 0.1675 0.7697 0.0410 0.105 Uiso 0.8 1 calc R U P A 1
C21B C 0.287(3) 0.697(2) 0.0228(11) 0.063(5) Uani 0.2 1 d G U P A 2
H21B H 0.2799 0.7038 0.0855 0.076 Uiso 0.2 1 calc R U P A 2
C22B C 0.3829(16) 0.6342(18) -0.022(2) 0.062(5) Uani 0.2 1 d G U P A 2
H22B H 0.4529 0.5889 0.0053 0.075 Uiso 0.2 1 calc R U P A 2
C23B C 0.359(2) 0.647(2) -0.1117(17) 0.063(5) Uani 0.2 1 d G U P A 2
H23B H 0.4097 0.6131 -0.1579 0.075 Uiso 0.2 1 calc R U P A 2
C24B C 0.248(2) 0.718(2) -0.1229(14) 0.066(5) Uani 0.2 1 d G U P A 2
H24B H 0.2100 0.7429 -0.1786 0.079 Uiso 0.2 1 calc R U P A 2
C25B C 0.2039(14) 0.7489(18) -0.040(2) 0.066(5) Uani 0.2 1 d G U P A 2
H25B H 0.1297 0.7990 -0.0281 0.079 Uiso 0.2 1 calc R U P A 2
C26 C 0.2803(3) 0.4352(3) 0.1540(3) 0.0464(9) Uani 1 1 d . U . . .
H26A H 0.3604 0.4035 0.1453 0.056 Uiso 1 1 calc R U . . .
H26B H 0.2668 0.5013 0.1770 0.056 Uiso 1 1 calc R U . . .
C27 C 0.2915(4) 0.2434(4) 0.2218(3) 0.0652(12) Uani 1 1 d . U . . .
H27 H 0.2452 0.2045 0.2596 0.078 Uiso 1 1 calc R U . B 1
C28 C 0.4100(11) 0.2191(10) 0.2722(10) 0.098(4) Uani 0.5 1 d . U P C 1
H28A H 0.4512 0.1437 0.2783 0.147 Uiso 0.5 1 calc R U P C 1
H28B H 0.3923 0.2397 0.3298 0.147 Uiso 0.5 1 calc R U P C 1
H28C H 0.4542 0.2601 0.2375 0.147 Uiso 0.5 1 calc R U P C 1
C29 C 0.3242(18) 0.1993(11) 0.1426(10) 0.122(5) Uani 0.5 1 d . U P C 1
H29A H 0.2591 0.2090 0.1117 0.182 Uiso 0.5 1 calc R U P C 1
H29B H 0.3641 0.1238 0.1567 0.182 Uiso 0.5 1 calc R U P C 1
H29C H 0.3715 0.2353 0.1057 0.182 Uiso 0.5 1 calc R U P C 1
C28' C 0.4042(10) 0.2098(9) 0.1853(9) 0.084(3) Uani 0.5 1 d . U P C 2
H28D H 0.4058 0.2383 0.1232 0.126 Uiso 0.5 1 calc R U P C 2
H28E H 0.4322 0.1325 0.1937 0.126 Uiso 0.5 1 calc R U P C 2
H28F H 0.4500 0.2362 0.2147 0.126 Uiso 0.5 1 calc R U P C 2
C29' C 0.2068(10) 0.2183(7) 0.1601(7) 0.064(2) Uani 0.5 1 d . U P C 2
H29D H 0.2151 0.2518 0.0998 0.096 Uiso 0.5 1 calc R U P C 2
H29E H 0.1310 0.2467 0.1819 0.096 Uiso 0.5 1 calc R U P C 2
H29F H 0.2256 0.1419 0.1628 0.096 Uiso 0.5 1 calc R U P C 2
C30 C 0.1586(3) 0.3953(3) 0.2823(2) 0.0402(8) Uani 1 1 d . U . . .
C31 C 0.5440(3) 0.2404(4) 0.5805(3) 0.0511(9) Uani 1 1 d . U . . .
C32 C 0.6379(4) 0.1749(4) 0.6289(3) 0.0708(13) Uani 1 1 d . U . . .
H32 H 0.6919 0.2000 0.6519 0.085 Uiso 1 1 calc R U . . .
C33 C 0.6396(6) 0.0664(5) 0.6379(5) 0.0917(17) Uani 1 1 d . U . . .
H33 H 0.6954 0.0033 0.6684 0.110 Uiso 1 1 calc R U . . .
C34 C 0.5492(5) 0.0644(5) 0.5960(5) 0.0868(16) Uani 1 1 d . U . . .
H34 H 0.5306 -0.0002 0.5919 0.104 Uiso 1 1 calc R U . . .
C35 C 0.4887(4) 0.1709(4) 0.5607(4) 0.0676(12) Uani 1 1 d . U . . .
H35 H 0.4213 0.1932 0.5272 0.081 Uiso 1 1 calc R U . . .
C36 C 0.7409(10) 0.2002(5) 0.4134(7) 0.099(3) Uani 0.7 1 d G U P D 1
H36 H 0.7447 0.2735 0.4073 0.119 Uiso 0.7 1 calc R U P D 1
C37 C 0.8129(6) 0.1060(9) 0.4624(6) 0.091(2) Uani 0.7 1 d G U P D 1
H37 H 0.8746 0.1031 0.4967 0.109 Uiso 0.7 1 calc R U P D 1
C38 C 0.7785(9) 0.0172(5) 0.4543(6) 0.102(3) Uani 0.7 1 d G U P D 1
H38 H 0.8126 -0.0579 0.4818 0.122 Uiso 0.7 1 calc R U P D 1
C39 C 0.6853(8) 0.0565(9) 0.4003(7) 0.116(3) Uani 0.7 1 d G U P D 1
H39 H 0.6445 0.0131 0.3831 0.139 Uiso 0.7 1 calc R U P D 1
C40 C 0.6621(7) 0.1696(9) 0.3749(6) 0.119(3) Uani 0.7 1 d G U P D 1
H40 H 0.6026 0.2179 0.3371 0.142 Uiso 0.7 1 calc R U P D 1
C36B C 0.6737(19) 0.2152(11) 0.3833(14) 0.089(5) Uani 0.3 1 d G U P D 2
H36B H 0.6384 0.2923 0.3628 0.107 Uiso 0.3 1 calc R U P D 2
C37B C 0.7761(18) 0.168(2) 0.4259(15) 0.088(5) Uani 0.3 1 d G U P D 2
H37B H 0.8243 0.2064 0.4395 0.106 Uiso 0.3 1 calc R U P D 2
C38B C 0.7959(15) 0.055(2) 0.4464(15) 0.101(5) Uani 0.3 1 d G U P D 2
H38B H 0.8612 0.0015 0.4751 0.122 Uiso 0.3 1 calc R U P D 2
C39B C 0.706(2) 0.0323(12) 0.4164(18) 0.104(5) Uani 0.3 1 d G U P D 2
H39B H 0.6980 -0.0393 0.4204 0.125 Uiso 0.3 1 calc R U P D 2
C40B C 0.6302(14) 0.1314(19) 0.3773(13) 0.096(5) Uani 0.3 1 d G U P D 2
H40B H 0.5603 0.1404 0.3510 0.115 Uiso 0.3 1 calc R U P D 2
C41 C 0.5102(3) 0.3603(3) 0.5566(3) 0.0485(9) Uani 1 1 d . U . . .
H41A H 0.5724 0.3840 0.5647 0.058 Uiso 1 1 calc R U . . .
H41B H 0.4943 0.3806 0.4943 0.058 Uiso 1 1 calc R U . . .
C42 C 0.4295(4) 0.4290(4) 0.7006(3) 0.0548(10) Uani 1 1 d . U . . .
H42 H 0.3663 0.4887 0.7176 0.066 Uiso 1 1 calc R U . . .
C43 C 0.4267(6) 0.3306(5) 0.7646(4) 0.0956(19) Uani 1 1 d . U . . .
H43A H 0.3600 0.3144 0.7583 0.143 Uiso 1 1 calc R U . . .
H43B H 0.4276 0.3429 0.8238 0.143 Uiso 1 1 calc R U . . .
H43C H 0.4908 0.2711 0.7528 0.143 Uiso 1 1 calc R U . . .
C44 C 0.5328(6) 0.4579(7) 0.7046(4) 0.108(2) Uani 1 1 d . U . . .
H44A H 0.5972 0.3989 0.6925 0.162 Uiso 1 1 calc R U . . .
H44B H 0.5361 0.4729 0.7625 0.162 Uiso 1 1 calc R U . . .
H44C H 0.5315 0.5206 0.6612 0.162 Uiso 1 1 calc R U . . .
C45 C 0.3085(3) 0.4485(3) 0.5797(3) 0.0441(9) Uani 1 1 d . U . . .
Cu1 Cu -0.04765(15) 0.36963(13) 0.43812(10) 0.0451(4) Uani 0.45 1 d . U P . .
Cu2 Cu -0.05710(9) 0.56153(9) 0.37306(9) 0.0727(3) Uani 0.75 1 d . U P . .
Cu3 Cu 0.13056(19) 0.54972(17) 0.41951(10) 0.0828(6) Uani 0.7 1 d . U P . .
Cu4 Cu -0.14262(13) 0.64095(12) 0.50807(7) 0.0891(4) Uani 0.75 1 d . U P . .
Cu5 Cu -0.0349(5) 0.4049(4) 0.4487(4) 0.0888(14) Uani 0.25 1 d . U P . .
Cu6 Cu -0.0449(3) 0.5014(5) 0.3871(2) 0.0489(9) Uani 0.15 1 d . U P . .
Cu7 Cu 0.1192(4) 0.5509(4) 0.4557(3) 0.0605(10) Uani 0.25 1 d . U P . .
Cu8 Cu 0.0751(4) 0.3658(3) 0.4830(2) 0.0685(10) Uani 0.2 1 d . U P . .
Fe1 Fe -0.23750(5) 0.91333(5) 0.08740(4) 0.04890(17) Uani 1 1 d . U . . .
Fe2 Fe 0.24345(5) 0.58549(5) -0.03082(4) 0.05227(17) Uani 1 1 d . U . . .
Fe3 Fe 0.64910(6) 0.13017(6) 0.50884(5) 0.0697(2) Uani 1 1 d . U . . .
N1 N -0.0213(3) 0.8746(3) 0.3030(2) 0.0448(7) Uani 1 1 d . U . . .
N2 N 0.2379(3) 0.3599(2) 0.2213(2) 0.0409(7) Uani 1 1 d . U . . .
N3 N 0.4109(3) 0.4174(3) 0.6094(2) 0.0459(8) Uani 1 1 d . U . . .
S1 S -0.13931(9) 0.74772(9) 0.38036(7) 0.0504(3) Uani 1 1 d . U . . .
S2 S -0.09092(10) 0.27334(9) 0.56946(8) 0.0552(3) Uani 1 1 d . U . . .
S3 S 0.09805(10) 0.53292(8) 0.27965(7) 0.0543(3) Uani 1 1 d . U . . .
S4 S 0.11741(10) 0.30297(9) 0.36324(7) 0.0542(3) Uani 1 1 d . U . . .
S5 S 0.29127(9) 0.42845(9) 0.47525(7) 0.0510(3) Uani 1 1 d . U . . .
S6 S -0.19440(9) 0.48973(10) 0.35404(8) 0.0567(3) Uani 1 1 d . U . . .
H0 H 0.004(8) 0.521(6) 0.490(6) 0.03(2) Uiso 0.5 1 d . . P . .

loop_
_atom_site_aniso_label
_atom_site_aniso_U_11
_atom_site_aniso_U_22
_atom_site_aniso_U_33
_atom_site_aniso_U_23
_atom_site_aniso_U_13
_atom_site_aniso_U_12
C1 0.0365(19) 0.048(2) 0.044(2) -0.0003(16) -0.0058(15) -0.0064(16)
C2 0.057(2) 0.044(2) 0.054(2) -0.0056(17) -0.0080(19) -0.0016(18)
C3 0.056(3) 0.062(3) 0.060(3) -0.021(2) -0.012(2) 0.004(2)
C4 0.049(2) 0.091(3) 0.049(2) -0.012(2) -0.0022(19) -0.013(2)
C5 0.045(2) 0.073(3) 0.048(2) 0.0020(19) -0.0013(17) -0.022(2)
C6 0.050(3) 0.093(4) 0.138(5) -0.046(3) -0.006(3) 0.004(3)
C7 0.046(3) 0.111(4) 0.114(4) -0.019(3) 0.011(3) -0.013(3)
C8 0.049(3) 0.082(4) 0.136(5) -0.018(3) -0.016(3) -0.021(3)
C9 0.053(3) 0.091(4) 0.106(4) -0.011(3) -0.029(3) -0.002(3)
C10 0.055(3) 0.057(3) 0.146(5) 0.000(3) -0.024(3) 0.001(2)
C11 0.056(2) 0.0365(19) 0.047(2) 0.0012(16) -0.0075(17) -0.0113(17)
C12 0.065(3) 0.065(3) 0.051(2) 0.009(2) -0.007(2) -0.034(2)
C13 0.058(3) 0.145(6) 0.071(3) -0.015(3) 0.002(3) -0.038(3)
C14 0.106(5) 0.071(3) 0.143(6) -0.001(3) 0.000(4) -0.053(3)
C15 0.050(2) 0.0373(18) 0.0365(19) -0.0050(15) -0.0010(16) -0.0124(16)
C16 0.050(2) 0.050(2) 0.0394(19) -0.0085(15) 0.0101(16) -0.0239(17)
C17 0.084(3) 0.054(2) 0.046(2) -0.0116(18) 0.017(2) -0.025(2)
C18 0.106(4) 0.084(3) 0.043(2) -0.008(2) 0.003(2) -0.049(3)
C19 0.073(3) 0.101(4) 0.052(3) 0.002(2) -0.007(2) -0.043(3)
C20 0.049(2) 0.080(3) 0.047(2) -0.004(2) 0.0063(18) -0.024(2)
C21 0.094(6) 0.071(5) 0.099(5) 0.004(4) -0.011(4) -0.046(4)
C22 0.087(4) 0.091(5) 0.096(5) 0.015(4) 0.006(4) -0.050(4)
C23 0.101(6) 0.084(5) 0.080(4) 0.018(3) 0.013(4) -0.045(4)
C24 0.113(5) 0.059(4) 0.090(5) 0.011(3) -0.007(4) -0.024(4)
C25 0.110(6) 0.059(4) 0.095(5) -0.004(3) -0.015(4) -0.030(4)
C21B 0.054(10) 0.048(10) 0.082(9) -0.006(7) -0.001(7) -0.013(7)
C22B 0.052(8) 0.054(10) 0.077(10) -0.004(8) 0.003(7) -0.017(7)
C23B 0.048(9) 0.063(11) 0.072(10) 0.001(7) 0.006(6) -0.021(7)
C24B 0.054(9) 0.062(8) 0.073(8) 0.006(6) 0.007(6) -0.018(7)
C25B 0.056(8) 0.056(7) 0.079(10) -0.002(6) 0.000(7) -0.015(6)
C26 0.039(2) 0.054(2) 0.046(2) -0.0081(17) 0.0103(16) -0.0181(17)
C27 0.073(3) 0.045(2) 0.065(3) -0.0146(19) 0.022(2) -0.006(2)
C28 0.080(6) 0.080(8) 0.104(9) -0.004(6) -0.018(6) 0.014(5)
C29 0.178(14) 0.068(7) 0.090(7) -0.034(6) -0.002(8) 0.010(9)
C28' 0.065(5) 0.069(7) 0.096(9) -0.019(6) 0.015(5) 0.007(4)
C29' 0.088(6) 0.043(5) 0.064(5) -0.016(4) 0.012(4) -0.026(4)
C30 0.0415(19) 0.0435(19) 0.0337(18) -0.0076(15) 0.0025(15) -0.0116(16)
C31 0.043(2) 0.062(2) 0.047(2) -0.0088(18) 0.0042(17) -0.0163(18)
C32 0.060(3) 0.076(3) 0.066(3) -0.014(2) -0.008(2) -0.005(2)
C33 0.086(4) 0.073(3) 0.097(4) -0.001(3) -0.002(3) -0.008(3)
C34 0.080(3) 0.067(3) 0.110(4) -0.008(3) 0.014(3) -0.028(3)
C35 0.056(3) 0.065(3) 0.085(3) -0.009(2) 0.003(2) -0.027(2)
C36 0.102(7) 0.117(6) 0.094(6) -0.043(5) 0.038(5) -0.056(5)
C37 0.087(5) 0.105(6) 0.106(6) -0.062(5) 0.031(4) -0.050(4)
C38 0.090(5) 0.103(5) 0.141(7) -0.076(5) 0.037(5) -0.050(4)
C39 0.112(7) 0.152(7) 0.114(6) -0.080(5) 0.033(5) -0.063(6)
C40 0.133(7) 0.160(8) 0.087(5) -0.043(5) 0.028(5) -0.077(6)
C36B 0.104(11) 0.109(9) 0.080(9) -0.042(7) 0.028(7) -0.063(8)
C37B 0.098(9) 0.103(10) 0.084(11) -0.045(8) 0.033(7) -0.055(8)
C38B 0.094(8) 0.108(9) 0.122(10) -0.053(7) 0.035(6) -0.052(7)
C39B 0.110(10) 0.116(9) 0.114(9) -0.058(7) 0.028(7) -0.059(7)
C40B 0.117(10) 0.113(10) 0.087(9) -0.046(7) 0.028(7) -0.068(8)
C41 0.037(2) 0.064(2) 0.047(2) -0.0112(18) 0.0026(16) -0.0201(18)
C42 0.053(2) 0.070(3) 0.045(2) -0.0141(19) -0.0019(18) -0.023(2)
C43 0.128(5) 0.098(4) 0.050(3) -0.003(3) 0.009(3) -0.031(4)
C44 0.109(5) 0.180(7) 0.072(4) -0.030(4) -0.008(3) -0.090(5)
C45 0.0384(19) 0.049(2) 0.047(2) -0.0082(17) 0.0021(16) -0.0187(17)
Cu1 0.0425(7) 0.0473(9) 0.0366(7) 0.0051(6) 0.0046(5) -0.0111(6)
Cu2 0.0549(5) 0.0593(6) 0.1085(8) -0.0359(6) 0.0288(5) -0.0226(5)
Cu3 0.0993(11) 0.0663(8) 0.0702(10) -0.0256(9) -0.0361(9) 0.0092(7)
Cu4 0.1251(10) 0.1221(9) 0.0496(5) 0.0129(5) -0.0139(6) -0.0907(9)
Cu5 0.083(2) 0.090(3) 0.103(3) -0.035(2) 0.0079(18) -0.034(2)
Cu6 0.0304(17) 0.085(2) 0.0341(17) -0.0199(19) 0.0045(13) -0.0187(19)
Cu7 0.0498(14) 0.0545(18) 0.068(2) 0.0102(18) -0.0093(18) -0.0145(12)
Cu8 0.088(2) 0.0566(17) 0.0317(15) -0.0030(12) 0.0134(16) 0.0083(18)
Fe1 0.0378(3) 0.0471(3) 0.0575(4) -0.0067(3) -0.0052(3) -0.0079(3)
Fe2 0.0539(4) 0.0492(3) 0.0485(4) -0.0011(3) 0.0084(3) -0.0170(3)
Fe3 0.0677(5) 0.0720(5) 0.0804(5) -0.0347(4) 0.0150(4) -0.0306(4)
N1 0.0528(19) 0.0400(16) 0.0404(17) 0.0010(13) -0.0032(14) -0.0173(14)
N2 0.0394(16) 0.0427(16) 0.0364(16) -0.0070(13) 0.0035(13) -0.0090(13)
N3 0.0408(17) 0.0561(19) 0.0438(18) -0.0118(14) 0.0018(13) -0.0187(15)
S1 0.0512(6) 0.0490(6) 0.0471(6) 0.0017(4) -0.0005(5) -0.0170(5)
S2 0.0617(7) 0.0480(6) 0.0578(7) 0.0067(5) -0.0177(5) -0.0240(5)
S3 0.0664(7) 0.0439(5) 0.0427(6) -0.0072(4) 0.0162(5) -0.0103(5)
S4 0.0679(7) 0.0482(6) 0.0435(6) -0.0078(4) 0.0154(5) -0.0201(5)
S5 0.0405(5) 0.0664(7) 0.0439(6) -0.0111(5) 0.0009(4) -0.0139(5)
S6 0.0462(6) 0.0728(7) 0.0550(6) -0.0241(5) 0.0056(5) -0.0190(5)

loop_
_atom_type_symbol
_atom_type_description
_atom_type_scat_dispersion_real
_atom_type_scat_dispersion_imag
_atom_type_scat_source
C C 0.0033 0.0016 'International Tables Vol C Tables 4.2.6.8 and 6.1.1.4'
H H 0.0000 0.0000 'International Tables Vol C Tables 4.2.6.8 and 6.1.1.4'
N N 0.0061 0.0033 'International Tables Vol C Tables 4.2.6.8 and 6.1.1.4'
S S 0.1246 0.1234 'International Tables Vol C Tables 4.2.6.8 and 6.1.1.4'
Fe Fe 0.3463 0.8444 'International Tables Vol C Tables 4.2.6.8 and 6.1.1.4'
Cu Cu 0.3201 1.2651 'International Tables Vol C Tables 4.2.6.8 and 6.1.1.4'

loop_
_geom_angle_atom_site_label_1
_geom_angle_atom_site_label_2
_geom_angle_atom_site_label_3
_geom_angle
_geom_angle_site_symmetry_1
_geom_angle_site_symmetry_3
C2 C1 C5 106.9(4) . .
C2 C1 C11 127.4(4) . .
C5 C1 C11 125.4(4) . .
C2 C1 Fe1 69.8(2) . .
C5 C1 Fe1 69.1(2) . .
C11 C1 Fe1 121.7(3) . .
C1 C2 C3 108.5(4) . .
C1 C2 Fe1 69.1(2) . .
C3 C2 Fe1 70.1(2) . .
C1 C2 H2 125.7 . .
C3 C2 H2 125.7 . .
Fe1 C2 H2 125.7 . .
C4 C3 C2 107.7(4) . .
C4 C3 Fe1 69.3(3) . .
C2 C3 Fe1 69.0(2) . .
C4 C3 H3 126.1 . .
C2 C3 H3 126.1 . .
Fe1 C3 H3 126.1 . .
C3 C4 C5 108.5(4) . .
C3 C4 Fe1 70.4(3) . .
C5 C4 Fe1 68.9(3) . .
C3 C4 H4 125.7 . .
C5 C4 H4 125.7 . .
Fe1 C4 H4 125.7 . .
C4 C5 C1 108.3(4) . .
C4 C5 Fe1 70.1(3) . .
C1 C5 Fe1 69.5(2) . .
C4 C5 H5 125.8 . .
C1 C5 H5 125.8 . .
Fe1 C5 H5 125.8 . .
C7 C6 C10 108.9(7) . .
C7 C6 Fe1 70.0(4) . .
C10 C6 Fe1 70.6(4) . .
C7 C6 H6 125.6 . .
C10 C6 H6 125.6 . .
Fe1 C6 H6 125.6 . .
C6 C7 C8 108.2(7) . .
C6 C7 Fe1 70.3(4) . .
C8 C7 Fe1 69.8(4) . .
C6 C7 H7 125.9 . .
C8 C7 H7 125.9 . .
Fe1 C7 H7 125.9 . .
C7 C8 C9 108.1(6) . .
C7 C8 Fe1 70.0(3) . .
C9 C8 Fe1 70.3(3) . .
C7 C8 H8 126.0 . .
C9 C8 H8 126.0 . .
Fe1 C8 H8 126.0 . .
C8 C9 C10 107.4(7) . .
C8 C9 Fe1 69.4(3) . .
C10 C9 Fe1 70.1(3) . .
C8 C9 H9 126.3 . .
C10 C9 H9 126.3 . .
Fe1 C9 H9 126.3 . .
C6 C10 C9 107.5(6) . .
C6 C10 Fe1 69.5(3) . .
C9 C10 Fe1 69.5(3) . .
C6 C10 H10 126.3 . .
C9 C10 H10 126.3 . .
Fe1 C10 H10 126.3 . .
N1 C11 C1 114.6(3) . .
N1 C11 H11A 108.6 . .
C1 C11 H11A 108.6 . .
N1 C11 H11B 108.6 . .
C1 C11 H11B 108.6 . .
H11A C11 H11B 107.6 . .
N1 C12 C14 112.1(4) . .
N1 C12 C13 109.9(4) . .
C14 C12 C13 112.6(5) . .
N1 C12 H12 107.3 . .
C14 C12 H12 107.3 . .
C13 C12 H12 107.3 . .
C12 C13 H13A 109.5 . .
C12 C13 H13B 109.5 . .
H13A C13 H13B 109.5 . .
C12 C13 H13C 109.5 . .
H13A C13 H13C 109.5 . .
H13B C13 H13C 109.5 . .
C12 C14 H14A 109.5 . .
C12 C14 H14B 109.5 . .
H14A C14 H14B 109.5 . .
C12 C14 H14C 109.5 . .
H14A C14 H14C 109.5 . .
H14B C14 H14C 109.5 . .
N1 C15 S1 119.3(3) . .
N1 C15 S2 119.4(3) . 2_566
S1 C15 S2 121.3(2) . 2_566
C20 C16 C17 106.7(4) . .
C20 C16 C26 126.6(4) . .
C17 C16 C26 126.7(4) . .
C20 C16 Fe2 69.6(2) . .
C17 C16 Fe2 69.2(2) . .
C26 C16 Fe2 125.0(3) . .
C18 C17 C16 108.1(5) . .
C18 C17 Fe2 69.8(3) . .
C16 C17 Fe2 69.4(2) . .
C18 C17 H17 125.9 . .
C16 C17 H17 125.9 . .
Fe2 C17 H17 125.9 . .
C19 C18 C17 108.1(4) . .
C19 C18 Fe2 69.8(3) . .
C17 C18 Fe2 69.4(3) . .
C19 C18 H18 125.9 . .
C17 C18 H18 125.9 . .
Fe2 C18 H18 125.9 . .
C18 C19 C20 108.4(5) . .
C18 C19 Fe2 70.0(3) . .
C20 C19 Fe2 69.6(3) . .
C18 C19 H19 125.8 . .
C20 C19 H19 125.8 . .
Fe2 C19 H19 125.8 . .
C16 C20 C19 108.6(4) . .
C16 C20 Fe2 69.7(2) . .
C19 C20 Fe2 69.7(3) . .
C16 C20 H20 125.7 . .
C19 C20 H20 125.7 . .
Fe2 C20 H20 125.7 . .
C22 C21 C25 108.0 . .
C22 C21 Fe2 69.3(2) . .
C25 C21 Fe2 69.6(2) . .
C22 C21 H21 126.0 . .
C25 C21 H21 126.0 . .
Fe2 C21 H21 126.0 . .
C21 C22 C23 108.0 . .
C21 C22 Fe2 69.7(2) . .
C23 C22 Fe2 69.4(2) . .
C21 C22 H22 126.0 . .
C23 C22 H22 126.0 . .
Fe2 C22 H22 126.0 . .
C22 C23 C24 108.0 . .
C22 C23 Fe2 69.5(2) . .
C24 C23 Fe2 69.7(2) . .
C22 C23 H23 126.0 . .
C24 C23 H23 126.0 . .
Fe2 C23 H23 126.0 . .
C25 C24 C23 108.0 . .
C25 C24 Fe2 69.7(2) . .
C23 C24 Fe2 69.4(2) . .
C25 C24 H24 126.0 . .
C23 C24 H24 126.0 . .
Fe2 C24 H24 126.0 . .
C24 C25 C21 108.0 . .
C24 C25 Fe2 69.4(2) . .
C21 C25 Fe2 69.5(2) . .
C24 C25 H25 126.0 . .
C21 C25 H25 126.0 . .
Fe2 C25 H25 126.0 . .
C25B C21B C22B 108.0 . .
C25B C21B Fe2 68.7(8) . .
C22B C21B Fe2 71.1(8) . .
C25B C21B H21B 126.0 . .
C22B C21B H21B 126.0 . .
Fe2 C21B H21B 126.0 . .
C23B C22B C21B 108.0 . .
C23B C22B Fe2 69.6(8) . .
C21B C22B Fe2 69.2(8) . .
C23B C22B H22B 126.0 . .
C21B C22B H22B 126.0 . .
Fe2 C22B H22B 126.0 . .
C22B C23B C24B 108.0 . .
C22B C23B Fe2 70.8(8) . .
C24B C23B Fe2 68.6(8) . .
C22B C23B H23B 126.0 . .
C24B C23B H23B 126.0 . .
Fe2 C23B H23B 126.0 . .
C25B C24B C23B 108.0 . .
C25B C24B Fe2 69.5(9) . .
C23B C24B Fe2 71.3(8) . .
C25B C24B H24B 126.0 . .
C23B C24B H24B 126.0 . .
Fe2 C24B H24B 126.0 . .
C24B C25B C21B 108.0 . .
C24B C25B Fe2 70.0(8) . .
C21B C25B Fe2 71.1(8) . .
C24B C25B H25B 126.0 . .
C21B C25B H25B 126.0 . .
Fe2 C25B H25B 126.0 . .
N2 C26 C16 115.1(3) . .
N2 C26 H26A 108.5 . .
C16 C26 H26A 108.5 . .
N2 C26 H26B 108.5 . .
C16 C26 H26B 108.5 . .
H26A C26 H26B 107.5 . .
C29 C27 N2 122.2(7) . .
C28' C27 N2 117.0(6) . .
C28' C27 C29' 110.1(8) . .
N2 C27 C29' 100.9(5) . .
C29 C27 C28 105.8(10) . .
N2 C27 C28 102.1(6) . .
C29 C27 H27 108.6 . .
N2 C27 H27 108.6 . .
C28 C27 H27 108.6 . .
C27 C28 H28A 109.5 . .
C27 C28 H28B 109.5 . .
H28A C28 H28B 109.5 . .
C27 C28 H28C 109.5 . .
H28A C28 H28C 109.5 . .
H28B C28 H28C 109.5 . .
C27 C29 H29A 109.5 . .
C27 C29 H29B 109.5 . .
H29A C29 H29B 109.5 . .
C27 C29 H29C 109.5 . .
H29A C29 H29C 109.5 . .
H29B C29 H29C 109.5 . .
C27 C28' H28D 109.5 . .
C27 C28' H28E 109.5 . .
H28D C28' H28E 109.5 . .
C27 C28' H28F 109.5 . .
H28D C28' H28F 109.5 . .
H28E C28' H28F 109.5 . .
C27 C29' H29D 109.5 . .
C27 C29' H29E 109.5 . .
H29D C29' H29E 109.5 . .
C27 C29' H29F 109.5 . .
H29D C29' H29F 109.5 . .
H29E C29' H29F 109.5 . .
N2 C30 S3 119.3(3) . .
N2 C30 S4 119.5(3) . .
S3 C30 S4 121.2(2) . .
C32 C31 C35 107.4(4) . .
C32 C31 C41 125.3(4) . .
C35 C31 C41 127.3(4) . .
C32 C31 Fe3 69.1(3) . .
C35 C31 Fe3 69.5(3) . .
C41 C31 Fe3 127.2(3) . .
C31 C32 C33 107.5(5) . .
C31 C32 Fe3 70.1(3) . .
C33 C32 Fe3 68.9(4) . .
C31 C32 H32 126.2 . .
C33 C32 H32 126.2 . .
Fe3 C32 H32 126.2 . .
C34 C33 C32 108.6(5) . .
C34 C33 Fe3 70.0(4) . .
C32 C33 Fe3 70.0(3) . .
C34 C33 H33 125.7 . .
C32 C33 H33 125.7 . .
Fe3 C33 H33 125.7 . .
C33 C34 C35 108.5(5) . .
C33 C34 Fe3 69.6(4) . .
C35 C34 Fe3 70.5(3) . .
C33 C34 H34 125.8 . .
C35 C34 H34 125.8 . .
Fe3 C34 H34 125.8 . .
C34 C35 C31 108.0(5) . .
C34 C35 Fe3 68.9(3) . .
C31 C35 Fe3 69.6(3) . .
C34 C35 H35 126.0 . .
C31 C35 H35 126.0 . .
Fe3 C35 H35 126.0 . .
C37 C36 C40 108.0 . .
C37 C36 Fe3 70.4(3) . .
C40 C36 Fe3 69.0(3) . .
C37 C36 H36 126.0 . .
C40 C36 H36 126.0 . .
Fe3 C36 H36 126.0 . .
C38 C37 C36 108.0 . .
C38 C37 Fe3 69.6(3) . .
C36 C37 Fe3 69.2(3) . .
C38 C37 H37 126.0 . .
C36 C37 H37 126.0 . .
Fe3 C37 H37 126.0 . .
C37 C38 C39 108.0 . .
C37 C38 Fe3 70.1(3) . .
C39 C38 Fe3 68.9(3) . .
C37 C38 H38 126.0 . .
C39 C38 H38 126.0 . .
Fe3 C38 H38 126.0 . .
C40 C39 C38 108.0 . .
C40 C39 Fe3 69.4(3) . .
C38 C39 Fe3 70.5(3) . .
C40 C39 H39 126.0 . .
C38 C39 H39 126.0 . .
Fe3 C39 H39 126.0 . .
C39 C40 C36 108.0 . .
C39 C40 Fe3 69.8(3) . .
C36 C40 Fe3 70.3(3) . .
C39 C40 H40 126.0 . .
C36 C40 H40 126.0 . .
Fe3 C40 H40 126.0 . .
C40B C36B C37B 108.0 . .
C40B C36B Fe3 69.0(8) . .
C37B C36B Fe3 69.5(7) . .
C40B C36B H36B 126.0 . .
C37B C36B H36B 126.0 . .
Fe3 C36B H36B 126.0 . .
C38B C37B C36B 108.0 . .
C38B C37B Fe3 68.4(8) . .
C36B C37B Fe3 70.7(7) . .
C38B C37B H37B 126.0 . .
C36B C37B H37B 126.0 . .
Fe3 C37B H37B 126.0 . .
C37B C38B C39B 108.0 . .
C37B C38B Fe3 71.2(8) . .
C39B C38B Fe3 69.3(8) . .
C37B C38B H38B 126.0 . .
C39B C38B H38B 126.0 . .
Fe3 C38B H38B 126.0 . .
C40B C39B C38B 108.0 . .
C40B C39B Fe3 71.0(7) . .
C38B C39B Fe3 69.9(7) . .
C40B C39B H39B 126.0 . .
C38B C39B H39B 126.0 . .
Fe3 C39B H39B 126.0 . .
C39B C40B C36B 108.0 . .
C39B C40B Fe3 68.5(8) . .
C36B C40B Fe3 71.1(8) . .
C39B C40B H40B 126.0 . .
C36B C40B H40B 126.0 . .
Fe3 C40B H40B 126.0 . .
N3 C41 C31 113.8(3) . .
N3 C41 H41A 108.8 . .
C31 C41 H41A 108.8 . .
N3 C41 H41B 108.8 . .
C31 C41 H41B 108.8 . .
H41A C41 H41B 107.7 . .
C43 C42 C44 112.7(5) . .
C43 C42 N3 110.1(4) . .
C44 C42 N3 112.8(4) . .
C43 C42 H42 106.9 . .
C44 C42 H42 106.9 . .
N3 C42 H42 106.9 . .
C42 C43 H43A 109.5 . .
C42 C43 H43B 109.5 . .
H43A C43 H43B 109.5 . .
C42 C43 H43C 109.5 . .
H43A C43 H43C 109.5 . .
H43B C43 H43C 109.5 . .
C42 C44 H44A 109.5 . .
C42 C44 H44B 109.5 . .
H44A C44 H44B 109.5 . .
C42 C44 H44C 109.5 . .
H44A C44 H44C 109.5 . .
H44B C44 H44C 109.5 . .
N3 C45 S5 119.5(3) . .
N3 C45 S6 119.5(3) . 2_566
S5 C45 S6 121.0(2) . 2_566
Cu5 Cu1 Cu8 49.6(7) . .
Cu5 Cu1 Cu6 44.0(6) . .
Cu8 Cu1 Cu6 82.19(18) . .
Cu5 Cu1 Cu7 54.3(6) . 2_566
Cu8 Cu1 Cu7 81.16(17) . 2_566
Cu6 Cu1 Cu7 82.13(18) . 2_566
Cu5 Cu1 S4 94.4(7) . .
Cu8 Cu1 S4 61.89(11) . .
Cu6 Cu1 S4 87.54(14) . .
Cu7 Cu1 S4 142.68(15) 2_566 .
Cu5 Cu1 S2 104.5(7) . .
Cu8 Cu1 S2 88.84(13) . .
Cu6 Cu1 S2 142.55(16) . .
Cu7 Cu1 S2 60.54(13) 2_566 .
S4 Cu1 S2 119.82(8) . .
Cu5 Cu1 S6 93.7(7) . .
Cu8 Cu1 S6 140.49(15) . .
Cu6 Cu1 S6 58.65(13) . .
Cu7 Cu1 S6 87.98(15) 2_566 .
S4 Cu1 S6 116.66(8) . .
S2 Cu1 S6 118.34(8) . .
Cu5 Cu1 Cu2 43.2(6) . .
Cu8 Cu1 Cu2 83.94(14) . .
Cu6 Cu1 Cu2 4.36(14) . .
Cu7 Cu1 Cu2 78.41(13) 2_566 .
S4 Cu1 Cu2 91.88(6) . .
S2 Cu1 Cu2 138.95(9) . .
S6 Cu1 Cu2 56.62(5) . .
Cu5 Cu1 Cu3 57.3(6) . 2_566
Cu8 Cu1 Cu3 79.68(13) . 2_566
Cu6 Cu1 Cu3 87.38(15) . 2_566
Cu7 Cu1 Cu3 5.67(16) 2_566 2_566
S4 Cu1 Cu3 141.58(10) . 2_566
S2 Cu1 Cu3 55.21(7) . 2_566
S6 Cu1 Cu3 92.54(8) . 2_566
Cu2 Cu1 Cu3 83.75(7) . 2_566
Cu5 Cu1 Cu4 52.0(7) . 2_566
Cu8 Cu1 Cu4 4.92(11) . 2_566
Cu6 Cu1 Cu4 81.70(14) . 2_566
Cu7 Cu1 Cu4 85.96(14) 2_566 2_566
S4 Cu1 Cu4 57.02(6) . 2_566
S2 Cu1 Cu4 92.16(7) . 2_566
S6 Cu1 Cu4 140.35(8) . 2_566
Cu2 Cu1 Cu4 83.79(7) . 2_566
Cu3 Cu1 Cu4 84.57(8) 2_566 2_566
Cu6 Cu2 Cu5 16.3(3) . .
Cu6 Cu2 S3 90.3(3) . .
Cu5 Cu2 S3 101.96(16) . .
Cu6 Cu2 S6 62.7(3) . .
Cu5 Cu2 S6 66.92(14) . .
S3 Cu2 S6 118.87(6) . .
Cu6 Cu2 S1 157.8(3) . .
Cu5 Cu2 S1 142.52(15) . .
S3 Cu2 S1 110.96(6) . .
S6 Cu2 S1 109.42(6) . .
Cu6 Cu2 Cu4 105.3(3) . .
Cu5 Cu2 Cu4 89.20(15) . .
S3 Cu2 Cu4 142.93(6) . .
S6 Cu2 Cu4 98.08(5) . .
S1 Cu2 Cu4 53.64(4) . .
Cu6 Cu2 Cu3 91.0(3) . .
Cu5 Cu2 Cu3 87.90(16) . .
S3 Cu2 Cu3 57.30(5) . .
S6 Cu2 Cu3 153.76(8) . .
S1 Cu2 Cu3 94.94(6) . .
Cu4 Cu2 Cu3 88.41(6) . .
Cu6 Cu2 Cu1 10.4(3) . .
Cu5 Cu2 Cu1 11.10(14) . .
S3 Cu2 Cu1 100.63(6) . .
S6 Cu2 Cu1 57.69(6) . .
S1 Cu2 Cu1 147.66(7) . .
Cu4 Cu2 Cu1 96.51(6) . .
Cu3 Cu2 Cu1 96.42(8) . .
Cu6 Cu2 Cu8 104.9(3) . 2_566
Cu5 Cu2 Cu8 88.85(16) . 2_566
S3 Cu2 Cu8 124.24(13) . 2_566
S6 Cu2 Cu8 115.69(12) . 2_566
S1 Cu2 Cu8 58.09(8) . 2_566
Cu4 Cu2 Cu8 19.54(9) . 2_566
Cu3 Cu2 Cu8 68.87(12) . 2_566
Cu1 Cu2 Cu8 98.53(10) . 2_566
Cu6 Cu2 Cu7 89.7(4) . .
Cu5 Cu2 Cu7 83.38(17) . .
S3 Cu2 Cu7 69.35(10) . .
S6 Cu2 Cu7 150.08(11) . .
S1 Cu2 Cu7 91.68(12) . .
Cu4 Cu2 Cu7 77.15(11) . .
Cu3 Cu2 Cu7 12.12(9) . .
Cu1 Cu2 Cu7 93.14(11) . .
Cu8 Cu2 Cu7 57.71(14) 2_566 .
Cu6 Cu2 Cu8 33.7(3) . .
Cu5 Cu2 Cu8 27.99(17) . .
S3 Cu2 Cu8 84.22(8) . .
S6 Cu2 Cu8 94.40(12) . .
S1 Cu2 Cu8 138.39(10) . .
Cu4 Cu2 Cu8 90.47(8) . .
Cu3 Cu2 Cu8 59.98(12) . .
Cu1 Cu2 Cu8 36.74(11) . .
Cu8 Cu2 Cu8 81.07(11) 2_566 .
Cu7 Cu2 Cu8 56.53(15) . .
Cu6 Cu2 Cu7 53.1(3) . 2_566
Cu5 Cu2 Cu7 37.53(17) . 2_566
S3 Cu2 Cu7 134.96(11) . 2_566
S6 Cu2 Cu7 70.71(10) . 2_566
S1 Cu2 Cu7 105.05(11) . 2_566
Cu4 Cu2 Cu7 52.50(10) . 2_566
Cu3 Cu2 Cu7 94.14(10) . 2_566
Cu1 Cu2 Cu7 44.02(10) . 2_566
Cu8 Cu2 Cu7 57.33(13) 2_566 2_566
Cu7 Cu2 Cu7 83.71(13) . 2_566
Cu8 Cu2 Cu7 50.74(12) . 2_566
Cu6 Cu2 H0 72(2) . .
Cu5 Cu2 H0 58(2) . .
S3 Cu2 H0 103(3) . .
S6 Cu2 H0 116(2) . .
S1 Cu2 H0 96(2) . .
Cu4 Cu2 H0 53(3) . .
Cu3 Cu2 H0 49(3) . .
Cu1 Cu2 H0 70(2) . .
Cu8 Cu2 H0 39(3) 2_566 .
Cu7 Cu2 H0 38(2) . .
Cu8 Cu2 H0 42(2) . .
Cu7 Cu2 H0 46(2) 2_566 .
Cu7 Cu3 S2 76.0(6) . 2_566
Cu7 Cu3 S5 81.5(7) . .
S2 Cu3 S5 118.88(10) 2_566 .
Cu7 Cu3 S3 153.5(7) . .
S2 Cu3 S3 110.58(9) 2_566 .
S5 Cu3 S3 114.28(8) . .
Cu7 Cu3 Cu5 17.7(7) . 2_566
S2 Cu3 Cu5 66.05(13) 2_566 2_566
S5 Cu3 Cu5 99.20(16) . 2_566
S3 Cu3 Cu5 140.64(17) . 2_566
Cu7 Cu3 Cu2 98.0(7) . .
S2 Cu3 Cu2 97.53(8) 2_566 .
S5 Cu3 Cu2 141.86(11) . .
S3 Cu3 Cu2 56.18(6) . .
Cu5 Cu3 Cu2 84.78(15) 2_566 .
Cu7 Cu3 Cu4 73.5(7) . 2_566
S2 Cu3 Cu4 149.50(8) 2_566 2_566
S5 Cu3 Cu4 57.66(6) . 2_566
S3 Cu3 Cu4 96.33(8) . 2_566
Cu5 Cu3 Cu4 84.13(14) 2_566 2_566
Cu2 Cu3 Cu4 85.41(8) . 2_566
Cu7 Cu3 Cu1 21.5(6) . 2_566
S2 Cu3 Cu1 55.65(6) 2_566 2_566
S5 Cu3 Cu1 98.02(7) . 2_566
S3 Cu3 Cu1 146.63(11) . 2_566
Cu5 Cu3 Cu1 12.52(11) 2_566 2_566
Cu2 Cu3 Cu1 93.29(8) . 2_566
Cu4 Cu3 Cu1 93.94(7) 2_566 2_566
Cu7 Cu3 Cu6 95.9(7) . .
S2 Cu3 Cu6 113.17(15) 2_566 .
S5 Cu3 Cu6 125.22(15) . .
S3 Cu3 Cu6 57.68(10) . .
Cu5 Cu3 Cu6 86.60(16) 2_566 .
Cu2 Cu3 Cu6 16.65(11) . .
Cu4 Cu3 Cu6 69.09(13) 2_566 .
Cu1 Cu3 Cu6 97.36(12) 2_566 .
Cu7 Cu3 Cu8 74.9(7) . .
S2 Cu3 Cu8 144.71(11) 2_566 .
S5 Cu3 Cu8 75.80(11) . .
S3 Cu3 Cu8 88.00(11) . .
Cu5 Cu3 Cu8 80.46(14) 2_566 .
Cu2 Cu3 Cu8 67.45(11) . .
Cu4 Cu3 Cu8 18.15(8) 2_566 .
Cu1 Cu3 Cu8 92.19(10) 2_566 .
Cu6 Cu3 Cu8 51.36(15) . .
Cu7 Cu3 Cu8 46.7(7) . 2_566
S2 Cu3 Cu8 66.49(11) 2_566 2_566
S5 Cu3 Cu8 126.78(10) . 2_566
S3 Cu3 Cu8 110.79(12) . 2_566
Cu5 Cu3 Cu8 30.13(16) 2_566 2_566
Cu2 Cu3 Cu8 56.11(11) . 2_566
Cu4 Cu3 Cu8 91.13(10) 2_566 2_566
Cu1 Cu3 Cu8 37.19(11) 2_566 2_566
Cu6 Cu3 Cu8 61.94(15) . 2_566
Cu8 Cu3 Cu8 79.04(12) . 2_566
Cu7 Cu3 H0 51(3) . .
S2 Cu3 H0 99(2) 2_566 .
S5 Cu3 H0 109(3) . .
S3 Cu3 H0 103(3) . .
Cu5 Cu3 H0 44(3) 2_566 .
Cu2 Cu3 H0 50(3) . .
Cu4 Cu3 H0 60(2) 2_566 .
Cu1 Cu3 H0 57(3) 2_566 .
Cu6 Cu3 H0 45(3) . .
Cu8 Cu3 H0 46(2) . .
Cu8 Cu3 H0 33(2) 2_566 .
Cu8 Cu4 S1 92.4(2) 2_566 .
Cu8 Cu4 Cu5 11.0(3) 2_566 2_566
S1 Cu4 Cu5 102.93(15) . 2_566
Cu8 Cu4 S5 150.6(3) 2_566 2_566
S1 Cu4 S5 112.40(6) . 2_566
Cu5 Cu4 S5 139.87(15) 2_566 2_566
Cu8 Cu4 S4 64.5(2) 2_566 2_566
S1 Cu4 S4 118.67(6) . 2_566
Cu5 Cu4 S4 62.38(13) 2_566 2_566
S5 Cu4 S4 112.41(6) 2_566 2_566
Cu8 Cu4 Cu7 95.1(3) 2_566 2_566
S1 Cu4 Cu7 131.62(12) . 2_566
Cu5 Cu4 Cu7 85.69(17) 2_566 2_566
S5 Cu4 Cu7 56.81(11) 2_566 2_566
S4 Cu4 Cu7 107.58(11) 2_566 2_566
Cu8 Cu4 Cu2 83.7(3) 2_566 .
S1 Cu4 Cu2 60.40(5) . .
Cu5 Cu4 Cu2 86.27(14) 2_566 .
S5 Cu4 Cu2 94.80(5) 2_566 .
S4 Cu4 Cu2 148.17(8) 2_566 .
Cu7 Cu4 Cu2 73.09(11) 2_566 .
Cu8 Cu4 Cu3 94.9(3) 2_566 2_566
S1 Cu4 Cu3 144.30(7) . 2_566
Cu5 Cu4 Cu3 84.41(14) 2_566 2_566
S5 Cu4 Cu3 55.79(6) 2_566 2_566
S4 Cu4 Cu3 95.87(5) 2_566 2_566
Cu7 Cu4 Cu3 12.80(10) 2_566 2_566
Cu2 Cu4 Cu3 85.75(6) . 2_566
Cu8 Cu4 Cu1 10.1(2) 2_566 2_566
S1 Cu4 Cu1 98.59(6) . 2_566
Cu5 Cu4 Cu1 11.97(12) 2_566 2_566
S5 Cu4 Cu1 148.02(7) 2_566 2_566
S4 Cu4 Cu1 54.44(5) 2_566 2_566
Cu7 Cu4 Cu1 96.81(12) 2_566 2_566
Cu2 Cu4 Cu1 93.72(7) . 2_566
Cu3 Cu4 Cu1 94.30(8) 2_566 2_566
Cu8 Cu4 Cu6 84.3(3) 2_566 .
S1 Cu4 Cu6 75.42(11) . .
Cu5 Cu4 Cu6 84.00(15) 2_566 .
S5 Cu4 Cu6 86.94(10) 2_566 .
S4 Cu4 Cu6 145.19(11) 2_566 .
Cu7 Cu4 Cu6 58.03(14) 2_566 .
Cu2 Cu4 Cu6 15.15(10) . .
Cu3 Cu4 Cu6 70.63(12) 2_566 .
Cu1 Cu4 Cu6 93.64(10) 2_566 .
Cu8 Cu4 Cu6 39.2(3) 2_566 2_566
S1 Cu4 Cu6 128.85(10) . 2_566
Cu5 Cu4 Cu6 28.25(16) 2_566 2_566
S5 Cu4 Cu6 111.78(11) 2_566 2_566
S4 Cu4 Cu6 63.74(10) 2_566 2_566
Cu7 Cu4 Cu6 60.89(15) 2_566 2_566
Cu2 Cu4 Cu6 91.58(9) . 2_566
Cu3 Cu4 Cu6 57.16(11) 2_566 2_566
Cu1 Cu4 Cu6 37.15(10) 2_566 2_566
Cu6 Cu4 Cu6 82.50(12) . 2_566
Cu8 Cu4 H0 49(2) 2_566 .
S1 Cu4 H0 99(2) . .
Cu5 Cu4 H0 44(3) 2_566 .
S5 Cu4 H0 110(2) 2_566 .
S4 Cu4 H0 103(3) 2_566 .
Cu7 Cu4 H0 55(2) 2_566 .
Cu2 Cu4 H0 50(3) . .
Cu3 Cu4 H0 62(2) 2_566 .
Cu1 Cu4 H0 56(3) 2_566 .
Cu6 Cu4 H0 42(3) . .
Cu6 Cu4 H0 42(3) 2_566 .
Cu1 Cu5 Cu6 118.9(8) . .
Cu1 Cu5 Cu8 112.0(8) . .
Cu6 Cu5 Cu8 109.0(4) . .
Cu1 Cu5 Cu7 110.1(7) . 2_566
Cu6 Cu5 Cu7 104.3(4) . 2_566
Cu8 Cu5 Cu7 100.9(3) . 2_566
Cu1 Cu5 Cu2 125.7(8) . .
Cu6 Cu5 Cu2 8.58(19) . .
Cu8 Cu5 Cu2 108.2(3) . .
Cu7 Cu5 Cu2 96.2(3) 2_566 .
Cu1 Cu5 Cu4 116.0(8) . 2_566
Cu6 Cu5 Cu4 102.5(3) . 2_566
Cu8 Cu5 Cu4 6.49(18) . 2_566
Cu7 Cu5 Cu4 103.4(3) 2_566 2_566
Cu2 Cu5 Cu4 101.82(19) . 2_566
Cu1 Cu5 Cu3 110.2(7) . 2_566
Cu6 Cu5 Cu3 108.3(3) . 2_566
Cu8 Cu5 Cu3 95.9(3) . 2_566
Cu7 Cu5 Cu3 5.47(19) 2_566 2_566
Cu2 Cu5 Cu3 100.1(2) . 2_566
Cu4 Cu5 Cu3 98.7(2) 2_566 2_566
Cu1 Cu5 S4 71.1(6) . .
Cu6 Cu5 S4 92.2(3) . .
Cu8 Cu5 S4 61.3(2) . .
Cu7 Cu5 S4 159.3(4) 2_566 .
Cu2 Cu5 S4 99.4(2) . .
Cu4 Cu5 S4 60.11(15) 2_566 .
Cu3 Cu5 S4 153.8(3) 2_566 .
Cu1 Cu5 S6 72.2(6) . .
Cu6 Cu5 S6 57.8(3) . .
Cu8 Cu5 S6 164.2(4) . .
Cu7 Cu5 S6 91.4(3) 2_566 .
Cu2 Cu5 S6 60.15(16) . .
Cu4 Cu5 S6 158.2(3) 2_566 .
Cu3 Cu5 S6 96.6(2) 2_566 .
S4 Cu5 S6 108.2(2) . .
Cu1 Cu5 S2 62.1(6) . .
Cu6 Cu5 S2 158.7(4) . .
Cu8 Cu5 S2 88.4(3) . .
Cu7 Cu5 S2 59.1(2) 2_566 .
Cu2 Cu5 S2 153.1(3) . .
Cu4 Cu5 S2 94.8(2) 2_566 .
Cu3 Cu5 S2 56.10(14) 2_566 .
S4 Cu5 S2 107.2(2) . .
S6 Cu5 S2 106.55(19) . .
Cu1 Cu5 H0 177(3) . .
Cu6 Cu5 H0 63(2) . .
Cu8 Cu5 H0 68(3) . .
Cu7 Cu5 H0 67(3) 2_566 .
Cu2 Cu5 H0 56(2) . .
Cu4 Cu5 H0 64(3) 2_566 .
Cu3 Cu5 H0 67(3) 2_566 .
S4 Cu5 H0 111(3) . .
S6 Cu5 H0 109(3) . .
S2 Cu5 H0 115(2) . .
Cu2 Cu6 Cu5 155.1(5) . .
Cu2 Cu6 Cu1 165.3(4) . .
Cu5 Cu6 Cu1 17.0(2) . .
Cu2 Cu6 S6 98.4(4) . .
Cu5 Cu6 S6 86.9(3) . .
Cu1 Cu6 S6 74.11(18) . .
Cu2 Cu6 Cu8 135.9(4) . .
Cu5 Cu6 Cu8 35.8(3) . .
Cu1 Cu6 Cu8 48.32(18) . .
S6 Cu6 Cu8 122.2(3) . .
Cu2 Cu6 S3 71.4(3) . .
Cu5 Cu6 S3 125.3(3) . .
Cu1 Cu6 S3 123.3(2) . .
S6 Cu6 S3 123.62(17) . .
Cu8 Cu6 S3 96.03(18) . .
Cu2 Cu6 Cu7 113.3(4) . 2_566
Cu5 Cu6 Cu7 43.1(3) . 2_566
Cu1 Cu6 Cu7 53.88(16) . 2_566
S6 Cu6 Cu7 82.63(17) . 2_566
Cu8 Cu6 Cu7 61.64(17) . 2_566
S3 Cu6 Cu7 153.2(2) . 2_566
Cu2 Cu6 Cu3 72.3(3) . .
Cu5 Cu6 Cu3 101.5(3) . .
Cu1 Cu6 Cu3 114.9(2) . .
S6 Cu6 Cu3 170.8(3) . .
Cu8 Cu6 Cu3 66.61(17) . .
S3 Cu6 Cu3 54.22(10) . .
Cu7 Cu6 Cu3 100.79(16) 2_566 .
Cu2 Cu6 Cu7 74.4(4) . .
Cu5 Cu6 Cu7 94.9(3) . .
Cu1 Cu6 Cu7 110.0(2) . .
S6 Cu6 Cu7 166.2(2) . .
Cu8 Cu6 Cu7 62.19(18) . .
S3 Cu6 Cu7 65.94(13) . .
Cu7 Cu6 Cu7 89.35(17) 2_566 .
Cu3 Cu6 Cu7 11.72(9) . .
Cu2 Cu6 Cu4 59.6(3) . .
Cu5 Cu6 Cu4 95.8(3) . .
Cu1 Cu6 Cu4 107.81(17) . .
S6 Cu6 Cu4 95.40(15) . .
Cu8 Cu6 Cu4 97.32(15) . .
S3 Cu6 Cu4 121.0(2) . .
Cu7 Cu6 Cu4 53.96(13) 2_566 .
Cu3 Cu6 Cu4 80.02(13) . .
Cu7 Cu6 Cu4 70.79(15) . .
Cu2 Cu6 Cu8 60.2(3) . 2_566
Cu5 Cu6 Cu8 95.3(3) . 2_566
Cu1 Cu6 Cu8 110.40(19) . 2_566
S6 Cu6 Cu8 112.86(19) . 2_566
Cu8 Cu6 Cu8 86.68(15) . 2_566
S3 Cu6 Cu8 108.7(2) . 2_566
Cu7 Cu6 Cu8 58.65(16) 2_566 2_566
Cu3 Cu6 Cu8 62.92(14) . 2_566
Cu7 Cu6 Cu8 53.34(16) . 2_566
Cu4 Cu6 Cu8 17.49(9) . 2_566
Cu2 Cu6 Cu4 124.9(4) . 2_566
Cu5 Cu6 Cu4 49.3(3) . 2_566
Cu1 Cu6 Cu4 61.14(14) . 2_566
S6 Cu6 Cu4 135.3(2) . 2_566
Cu8 Cu6 Cu4 13.43(13) . 2_566
S3 Cu6 Cu4 84.48(12) . 2_566
Cu7 Cu6 Cu4 71.27(15) 2_566 2_566
Cu3 Cu6 Cu4 53.75(9) . 2_566
Cu7 Cu6 Cu4 50.56(12) . 2_566
Cu4 Cu6 Cu4 97.50(12) . 2_566
Cu8 Cu6 Cu4 83.93(13) 2_566 2_566
Cu2 Cu6 H0 85(2) . .
Cu5 Cu6 H0 74(2) . .
Cu1 Cu6 H0 91(2) . .
S6 Cu6 H0 134(3) . .
Cu8 Cu6 H0 55(3) . .
S3 Cu6 H0 101(3) . .
Cu7 Cu6 H0 54(2) 2_566 .
Cu3 Cu6 H0 47(3) . .
Cu7 Cu6 H0 36(3) . .
Cu4 Cu6 H0 47(3) . .
Cu8 Cu6 H0 33(3) 2_566 .
Cu4 Cu6 H0 51(3) 2_566 .
Cu3 Cu7 Cu5 156.8(8) . 2_566
Cu3 Cu7 Cu1 152.9(8) . 2_566
Cu5 Cu7 Cu1 15.69(15) 2_566 2_566
Cu3 Cu7 S2 89.7(7) . 2_566
Cu5 Cu7 S2 76.7(2) 2_566 2_566
Cu1 Cu7 S2 64.45(15) 2_566 2_566
Cu3 Cu7 S5 84.3(7) . .
Cu5 Cu7 S5 118.8(3) 2_566 .
Cu1 Cu7 S5 115.8(2) 2_566 .
S2 Cu7 S5 122.5(2) 2_566 .
Cu3 Cu7 Cu4 93.7(7) . 2_566
Cu5 Cu7 Cu4 99.6(2) 2_566 2_566
Cu1 Cu7 Cu4 111.99(17) 2_566 2_566
S2 Cu7 Cu4 176.3(2) 2_566 2_566
S5 Cu7 Cu4 59.34(13) . 2_566
Cu3 Cu7 Cu8 123.9(7) . 2_566
Cu5 Cu7 Cu8 34.4(2) 2_566 2_566
Cu1 Cu7 Cu8 43.81(15) 2_566 2_566
S2 Cu7 Cu8 74.27(18) 2_566 2_566
S5 Cu7 Cu8 149.1(2) . 2_566
Cu4 Cu7 Cu8 102.61(17) 2_566 2_566
Cu3 Cu7 Cu6 159.0(7) . 2_566
Cu5 Cu7 Cu6 32.7(2) 2_566 2_566
Cu1 Cu7 Cu6 44.00(15) 2_566 2_566
S2 Cu7 Cu6 108.4(2) 2_566 2_566
S5 Cu7 Cu6 94.29(18) . 2_566
Cu4 Cu7 Cu6 68.02(16) 2_566 2_566
Cu8 Cu7 Cu6 54.86(15) 2_566 2_566
Cu3 Cu7 Cu8 93.3(7) . .
Cu5 Cu7 Cu8 93.3(2) 2_566 .
Cu1 Cu7 Cu8 108.10(17) 2_566 .
S2 Cu7 Cu8 159.6(2) 2_566 .
S5 Cu7 Cu8 77.90(17) . .
Cu4 Cu7 Cu8 18.78(9) 2_566 .
Cu8 Cu7 Cu8 87.39(16) 2_566 .
Cu6 Cu7 Cu8 66.03(17) 2_566 .
Cu3 Cu7 Cu2 69.9(6) . .
Cu5 Cu7 Cu2 92.4(2) 2_566 .
Cu1 Cu7 Cu2 102.77(18) 2_566 .
S2 Cu7 Cu2 95.37(17) 2_566 .
S5 Cu7 Cu2 134.2(2) . .
Cu4 Cu7 Cu2 84.49(14) 2_566 .
Cu8 Cu7 Cu2 59.06(15) 2_566 .
Cu6 Cu7 Cu2 97.14(16) 2_566 .
Cu8 Cu7 Cu2 66.92(14) . .
Cu3 Cu7 Cu6 72.4(6) . .
Cu5 Cu7 Cu6 94.8(2) 2_566 .
Cu1 Cu7 Cu6 108.0(2) 2_566 .
S2 Cu7 Cu6 111.3(2) 2_566 .
S5 Cu7 Cu6 120.8(2) . .
Cu4 Cu7 Cu6 68.56(16) 2_566 .
Cu8 Cu7 Cu6 65.04(18) 2_566 .
Cu6 Cu7 Cu6 90.65(17) 2_566 .
Cu8 Cu7 Cu6 51.11(17) . .
Cu2 Cu7 Cu6 15.94(10) . .
Cu3 Cu7 Cu2 147.0(7) . 2_566
Cu5 Cu7 Cu2 46.22(19) 2_566 2_566
Cu1 Cu7 Cu2 57.57(10) 2_566 2_566
S2 Cu7 Cu2 122.02(18) 2_566 2_566
S5 Cu7 Cu2 85.15(14) . 2_566
Cu4 Cu7 Cu2 54.42(9) 2_566 2_566
Cu8 Cu7 Cu2 64.40(12) 2_566 2_566
Cu6 Cu7 Cu2 13.69(12) 2_566 2_566
Cu8 Cu7 Cu2 53.96(10) . 2_566
Cu2 Cu7 Cu2 96.29(13) . 2_566
Cu6 Cu7 Cu2 86.59(14) . 2_566
Cu3 Cu7 H0 114(3) . .
Cu5 Cu7 H0 57(3) 2_566 .
Cu1 Cu7 H0 72(3) 2_566 .
S2 Cu7 H0 112(3) 2_566 .
S5 Cu7 H0 122(3) . .
Cu4 Cu7 H0 65(3) 2_566 .
Cu8 Cu7 H0 39(3) 2_566 .
Cu6 Cu7 H0 50(3) 2_566 .
Cu8 Cu7 H0 48(3) . .
Cu2 Cu7 H0 47(3) . .
Cu6 Cu7 H0 41(3) . .
Cu2 Cu7 H0 49(3) 2_566 .
Cu4 Cu8 Cu5 162.5(5) 2_566 .
Cu4 Cu8 Cu1 164.9(3) 2_566 .
Cu5 Cu8 Cu1 18.42(19) . .
Cu4 Cu8 S4 94.1(3) 2_566 .
Cu5 Cu8 S4 82.0(3) . .
Cu1 Cu8 S4 70.98(16) . .
Cu4 Cu8 Cu6 127.4(4) 2_566 .
Cu5 Cu8 Cu6 35.2(2) . .
Cu1 Cu8 Cu6 49.49(16) . .
S4 Cu8 Cu6 78.80(16) . .
Cu4 Cu8 S1 66.6(2) 2_566 2_566
Cu5 Cu8 S1 130.0(3) . 2_566
Cu1 Cu8 S1 122.0(2) . 2_566
S4 Cu8 S1 119.79(14) . 2_566
Cu6 Cu8 S1 158.02(18) . 2_566
Cu4 Cu8 Cu7 139.6(4) 2_566 2_566
Cu5 Cu8 Cu7 44.7(2) . 2_566
Cu1 Cu8 Cu7 55.03(16) . 2_566
S4 Cu8 Cu7 125.8(2) . 2_566
Cu6 Cu8 Cu7 63.50(16) . 2_566
S1 Cu8 Cu7 94.80(15) 2_566 2_566
Cu4 Cu8 Cu2 76.8(3) 2_566 2_566
Cu5 Cu8 Cu2 106.5(3) . 2_566
Cu1 Cu8 Cu2 118.13(18) . 2_566
S4 Cu8 Cu2 170.8(3) . 2_566
Cu6 Cu8 Cu2 106.13(15) . 2_566
S1 Cu8 Cu2 57.35(9) 2_566 2_566
Cu7 Cu8 Cu2 63.23(12) 2_566 2_566
Cu4 Cu8 Cu7 66.1(3) 2_566 .
Cu5 Cu8 Cu7 98.7(3) . .
Cu1 Cu8 Cu7 115.65(18) . .
S4 Cu8 Cu7 107.22(17) . .
Cu6 Cu8 Cu7 66.70(18) . .
S1 Cu8 Cu7 113.7(2) 2_566 .
Cu7 Cu8 Cu7 92.61(16) 2_566 .
Cu2 Cu8 Cu7 68.71(14) 2_566 .
Cu4 Cu8 Cu3 67.0(3) 2_566 .
Cu5 Cu8 Cu3 96.3(3) . .
Cu1 Cu8 Cu3 111.46(16) . .
S4 Cu8 Cu3 95.45(13) . .
Cu6 Cu8 Cu3 62.04(15) . .
S1 Cu8 Cu3 122.5(2) 2_566 .
Cu7 Cu8 Cu3 99.12(16) 2_566 .
Cu2 Cu8 Cu3 80.51(13) 2_566 .
Cu7 Cu8 Cu3 11.82(9) . .
Cu4 Cu8 Cu6 78.2(3) 2_566 2_566
Cu5 Cu8 Cu6 100.6(2) . 2_566
Cu1 Cu8 Cu6 115.57(18) . 2_566
S4 Cu8 Cu6 162.5(2) . 2_566
Cu6 Cu8 Cu6 93.32(15) . 2_566
S1 Cu8 Cu6 71.79(14) 2_566 2_566
Cu7 Cu8 Cu6 61.62(14) 2_566 2_566
Cu2 Cu8 Cu6 14.93(10) 2_566 2_566
Cu7 Cu8 Cu6 55.32(16) . 2_566
Cu3 Cu8 Cu6 67.11(15) . 2_566
Cu4 Cu8 Cu3 131.8(3) 2_566 2_566
Cu5 Cu8 Cu3 53.9(2) . 2_566
Cu1 Cu8 Cu3 63.12(13) . 2_566
S4 Cu8 Cu3 134.1(2) . 2_566
Cu6 Cu8 Cu3 72.02(14) . 2_566
S1 Cu8 Cu3 86.09(10) 2_566 2_566
Cu7 Cu8 Cu3 9.39(11) 2_566 2_566
Cu2 Cu8 Cu3 55.02(7) 2_566 2_566
Cu7 Cu8 Cu3 92.93(15) . 2_566
Cu3 Cu8 Cu3 100.96(12) . 2_566
Cu6 Cu8 Cu3 55.15(10) 2_566 2_566
Cu4 Cu8 H0 100(3) 2_566 .
Cu5 Cu8 H0 69(3) . .
Cu1 Cu8 H0 88(3) . .
S4 Cu8 H0 124(3) . .
Cu6 Cu8 H0 50(3) . .
S1 Cu8 H0 115(3) 2_566 .
Cu7 Cu8 H0 55(2) 2_566 .
Cu2 Cu8 H0 58(3) 2_566 .
Cu7 Cu8 H0 38(2) . .
Cu3 Cu8 H0 45(2) . .
Cu6 Cu8 H0 44(3) 2_566 .
Cu3 Cu8 H0 56(2) 2_566 .
C5 Fe1 C1 41.38(16) . .
C5 Fe1 C8 169.7(2) . .
C1 Fe1 C8 148.7(2) . .
C5 Fe1 C7 147.6(3) . .
C1 Fe1 C7 115.2(2) . .
C8 Fe1 C7 40.1(3) . .
C5 Fe1 C6 115.3(3) . .
C1 Fe1 C6 106.6(2) . .
C8 Fe1 C6 67.2(3) . .
C7 Fe1 C6 39.7(3) . .
C5 Fe1 C2 68.84(19) . .
C1 Fe1 C2 41.07(17) . .
C8 Fe1 C2 118.0(2) . .
C7 Fe1 C2 109.1(2) . .
C6 Fe1 C2 129.7(3) . .
C5 Fe1 C4 40.9(2) . .
C1 Fe1 C4 69.29(18) . .
C8 Fe1 C4 132.2(3) . .
C7 Fe1 C4 170.6(3) . .
C6 Fe1 C4 148.7(3) . .
C2 Fe1 C4 68.4(2) . .
C5 Fe1 C9 130.3(2) . .
C1 Fe1 C9 167.9(2) . .
C8 Fe1 C9 40.3(3) . .
C7 Fe1 C9 67.5(3) . .
C6 Fe1 C9 67.4(3) . .
C2 Fe1 C9 150.8(2) . .
C4 Fe1 C9 110.0(2) . .
C5 Fe1 C10 107.5(2) . .
C1 Fe1 C10 128.4(2) . .
C8 Fe1 C10 67.5(3) . .
C7 Fe1 C10 67.1(3) . .
C6 Fe1 C10 39.8(3) . .
C2 Fe1 C10 167.4(3) . .
C4 Fe1 C10 117.3(3) . .
C9 Fe1 C10 40.4(3) . .
C5 Fe1 C3 68.6(2) . .
C1 Fe1 C3 69.22(18) . .
C8 Fe1 C3 110.9(2) . .
C7 Fe1 C3 132.1(3) . .
C6 Fe1 C3 169.3(3) . .
C2 Fe1 C3 40.92(18) . .
C4 Fe1 C3 40.3(2) . .
C9 Fe1 C3 118.6(2) . .
C10 Fe1 C3 150.3(3) . .
C23 Fe2 C22 41.02(10) . .
C23 Fe2 C17 125.0(3) . .
C22 Fe2 C17 110.1(2) . .
C23 Fe2 C20 156.2(4) . .
C22 Fe2 C20 160.1(4) . .
C17 Fe2 C20 68.5(2) . .
C23 Fe2 C16 162.0(4) . .
C22 Fe2 C16 125.0(3) . .
C17 Fe2 C16 41.41(17) . .
C20 Fe2 C16 40.68(18) . .
C23 Fe2 C24 40.99(10) . .
C22 Fe2 C24 69.00(14) . .
C17 Fe2 C24 159.7(3) . .
C20 Fe2 C24 119.5(3) . .
C16 Fe2 C24 155.8(3) . .
C23 Fe2 C19 121.2(3) . .
C22 Fe2 C19 158.7(4) . .
C17 Fe2 C19 68.2(2) . .
C20 Fe2 C19 40.76(19) . .
C16 Fe2 C19 68.80(19) . .
C24 Fe2 C19 104.9(2) . .
C23 Fe2 C21 68.99(14) . .
C22 Fe2 C21 40.97(11) . .
C17 Fe2 C21 124.6(3) . .
C20 Fe2 C21 122.2(3) . .
C16 Fe2 C21 107.60(19) . .
C24 Fe2 C21 68.91(14) . .
C19 Fe2 C21 157.7(4) . .
C23 Fe2 C18 108.0(2) . .
C22 Fe2 C18 124.6(3) . .
C17 Fe2 C18 40.7(2) . .
C20 Fe2 C18 68.3(2) . .
C16 Fe2 C18 69.16(18) . .
C24 Fe2 C18 121.9(3) . .
C19 Fe2 C18 40.2(2) . .
C21 Fe2 C18 161.0(4) . .
C23 Fe2 C25 68.95(14) . .
C22 Fe2 C25 68.93(15) . .
C17 Fe2 C25 159.1(3) . .
C20 Fe2 C25 104.9(2) . .
C16 Fe2 C25 120.8(3) . .
C24 Fe2 C25 40.91(11) . .
C19 Fe2 C25 120.6(3) . .
C21 Fe2 C25 40.90(11) . .
C18 Fe2 C25 157.2(4) . .
C17 Fe2 C25B 176.3(10) . .
C20 Fe2 C25B 109.3(6) . .
C16 Fe2 C25B 135.0(9) . .
C19 Fe2 C25B 112.3(7) . .
C18 Fe2 C25B 141.8(9) . .
C17 Fe2 C24B 143.1(9) . .
C20 Fe2 C24B 136.1(8) . .
C16 Fe2 C24B 175.4(10) . .
C19 Fe2 C24B 110.7(6) . .
C18 Fe2 C24B 113.7(7) . .
C25B Fe2 C24B 40.5(4) . .
C33 Fe3 C34 40.3(3) . .
C33 Fe3 C32 41.1(2) . .
C34 Fe3 C32 68.6(3) . .
C33 Fe3 C40 170.5(4) . .
C34 Fe3 C40 135.1(4) . .
C32 Fe3 C40 148.3(4) . .
C33 Fe3 C39B 120.1(6) . .
C34 Fe3 C39B 106.1(5) . .
C32 Fe3 C39B 156.5(8) . .
C33 Fe3 C39 129.7(4) . .
C34 Fe3 C39 109.3(3) . .
C32 Fe3 C39 167.8(4) . .
C40 Fe3 C39 40.88(17) . .
C33 Fe3 C38B 112.4(6) . .
C34 Fe3 C38B 128.8(7) . .
C32 Fe3 C38B 123.8(7) . .
C39B Fe3 C38B 40.9(4) . .
C33 Fe3 C35 68.1(2) . .
C34 Fe3 C35 40.5(2) . .
C32 Fe3 C35 68.5(2) . .
C40 Fe3 C35 113.8(3) . .
C39B Fe3 C35 123.2(7) . .
C39 Fe3 C35 118.3(3) . .
C38B Fe3 C35 163.1(8) . .
C33 Fe3 C31 68.7(2) . .
C34 Fe3 C31 68.6(2) . .
C32 Fe3 C31 40.73(18) . .
C40 Fe3 C31 119.2(3) . .
C39B Fe3 C31 160.7(8) . .
C39 Fe3 C31 150.9(4) . .
C38B Fe3 C31 156.0(8) . .
C35 Fe3 C31 40.86(19) . .
C33 Fe3 C36 144.1(4) . .
C34 Fe3 C36 175.5(4) . .
C32 Fe3 C36 114.4(3) . .
C40 Fe3 C36 40.75(15) . .
C39 Fe3 C36 68.5(2) . .
C35 Fe3 C36 136.5(3) . .
C31 Fe3 C36 111.2(2) . .
C33 Fe3 C38 104.7(3) . .
C34 Fe3 C38 113.0(3) . .
C32 Fe3 C38 128.1(3) . .
C40 Fe3 C38 68.4(2) . .
C39 Fe3 C38 40.61(16) . .
C35 Fe3 C38 147.0(3) . .
C31 Fe3 C38 168.3(3) . .
C36 Fe3 C38 68.10(17) . .
C33 Fe3 C37 111.1(3) . .
C34 Fe3 C37 143.1(4) . .
C32 Fe3 C37 105.8(2) . .
C40 Fe3 C37 68.28(19) . .
C39 Fe3 C37 68.18(19) . .
C35 Fe3 C37 172.5(3) . .
C31 Fe3 C37 131.7(3) . .
C36 Fe3 C37 40.41(13) . .
C38 Fe3 C37 40.33(13) . .
C15 N1 C11 120.3(3) . .
C15 N1 C12 122.4(3) . .
C11 N1 C12 117.3(3) . .
C30 N2 C27 120.7(3) . .
C30 N2 C26 121.5(3) . .
C27 N2 C26 117.6(3) . .
C45 N3 C41 121.3(3) . .
C45 N3 C42 121.3(3) . .
C41 N3 C42 117.1(3) . .
C15 S1 Cu4 111.96(14) . .
C15 S1 Cu2 101.18(14) . .
Cu4 S1 Cu2 65.96(6) . .
C15 S1 Cu8 91.39(18) . 2_566
Cu4 S1 Cu8 20.95(11) . 2_566
Cu2 S1 Cu8 64.55(9) . 2_566
C15 S2 Cu7 109.23(18) 2_566 2_566
C15 S2 Cu3 103.01(14) 2_566 2_566
Cu7 S2 Cu3 14.28(10) 2_566 2_566
C15 S2 Cu1 113.07(14) 2_566 .
Cu7 S2 Cu1 55.01(12) 2_566 .
Cu3 S2 Cu1 69.14(7) 2_566 .
C15 S2 Cu5 106.95(19) 2_566 .
Cu7 S2 Cu5 44.21(15) 2_566 .
Cu3 S2 Cu5 57.85(12) 2_566 .
Cu1 S2 Cu5 13.36(11) . .
C30 S3 Cu2 108.68(13) . .
C30 S3 Cu3 101.15(14) . .
Cu2 S3 Cu3 66.52(7) . .
C30 S3 Cu6 90.37(18) . .
Cu2 S3 Cu6 18.34(12) . .
Cu3 S3 Cu6 68.10(11) . .
C30 S4 Cu8 109.12(18) . .
C30 S4 Cu1 115.79(14) . .
Cu8 S4 Cu1 47.12(14) . .
C30 S4 Cu4 100.85(14) . 2_566
Cu8 S4 Cu4 21.43(12) . 2_566
Cu1 S4 Cu4 68.54(6) . 2_566
C30 S4 Cu5 106.76(18) . .
Cu8 S4 Cu5 36.74(17) . .
Cu1 S4 Cu5 14.47(10) . .
Cu4 S4 Cu5 57.51(13) 2_566 .
C45 S5 Cu7 97.49(18) . .
C45 S5 Cu3 110.65(15) . .
Cu7 S5 Cu3 14.19(10) . .
C45 S5 Cu4 105.67(14) . 2_566
Cu7 S5 Cu4 63.85(12) . 2_566
Cu3 S5 Cu4 66.56(8) . 2_566
C45 S6 Cu6 113.03(18) 2_566 .
C45 S6 Cu2 104.89(14) 2_566 .
Cu6 S6 Cu2 18.83(14) . .
C45 S6 Cu1 112.11(15) 2_566 .
Cu6 S6 Cu1 47.24(15) . .
Cu2 S6 Cu1 65.69(6) . .
C45 S6 Cu5 107.51(19) 2_566 .
Cu6 S6 Cu5 35.29(18) . .
Cu2 S6 Cu5 52.93(11) . .
Cu1 S6 Cu5 14.09(9) . .

loop_
_geom_bond_atom_site_label_1
_geom_bond_atom_site_label_2
_geom_bond_distance
_geom_bond_site_symmetry_2
C1 C2 1.418(6) .
C1 C5 1.423(6) .
C1 C11 1.500(6) .
C1 Fe1 2.017(4) .
C2 C3 1.422(6) .
C2 Fe1 2.027(4) .
C2 H2 0.9800 .
C3 C4 1.400(7) .
C3 Fe1 2.041(4) .
C3 H3 0.9800 .
C4 C5 1.412(7) .
C4 Fe1 2.027(5) .
C4 H4 0.9800 .
C5 Fe1 2.012(4) .
C5 H5 0.9800 .
C6 C7 1.375(10) .
C6 C10 1.384(10) .
C6 Fe1 2.025(6) .
C6 H6 0.9800 .
C7 C8 1.387(9) .
C7 Fe1 2.022(6) .
C7 H7 0.9800 .
C8 C9 1.394(9) .
C8 Fe1 2.019(5) .
C8 H8 0.9800 .
C9 C10 1.405(9) .
C9 Fe1 2.031(5) .
C9 H9 0.9800 .
C10 Fe1 2.039(5) .
C10 H10 0.9800 .
C11 N1 1.486(5) .
C11 H11A 0.9700 .
C11 H11B 0.9700 .
C12 N1 1.490(5) .
C12 C14 1.505(7) .
C12 C13 1.508(8) .
C12 H12 0.9800 .
C13 H13A 0.9600 .
C13 H13B 0.9600 .
C13 H13C 0.9600 .
C14 H14A 0.9600 .
C14 H14B 0.9600 .
C14 H14C 0.9600 .
C15 N1 1.332(5) .
C15 S1 1.727(4) .
C15 S2 1.738(4) 2_566
C16 C20 1.411(6) .
C16 C17 1.434(6) .
C16 C26 1.491(6) .
C16 Fe2 2.030(4) .
C17 C18 1.413(7) .
C17 Fe2 2.027(5) .
C17 H17 0.9800 .
C18 C19 1.396(8) .
C18 Fe2 2.033(5) .
C18 H18 0.9800 .
C19 C20 1.414(7) .
C19 Fe2 2.031(5) .
C19 H19 0.9800 .
C20 Fe2 2.029(4) .
C20 H20 0.9800 .
C21 C22 1.4200 .
C21 C25 1.4200 .
C21 Fe2 2.031(6) .
C21 H21 0.9800 .
C22 C23 1.4200 .
C22 Fe2 2.027(6) .
C22 H22 0.9800 .
C23 C24 1.4200 .
C23 Fe2 2.026(5) .
C23 H23 0.9800 .
C24 C25 1.4200 .
C24 Fe2 2.030(6) .
C24 H24 0.9800 .
C25 Fe2 2.033(6) .
C25 H25 0.9800 .
C21B C25B 1.4200 .
C21B C22B 1.4200 .
C21B Fe2 2.08(2) .
C21B H21B 0.9800 .
C22B C23B 1.4200 .
C22B Fe2 2.10(2) .
C22B H22B 0.9800 .
C23B C24B 1.4200 .
C23B Fe2 2.09(2) .
C23B H23B 0.9800 .
C24B C25B 1.4200 .
C24B Fe2 2.05(2) .
C24B H24B 0.9800 .
C25B Fe2 2.05(2) .
C25B H25B 0.9800 .
C26 N2 1.483(5) .
C26 H26A 0.9700 .
C26 H26B 0.9700 .
C27 C29 1.419(14) .
C27 C28' 1.436(12) .
C27 N2 1.475(5) .
C27 C29' 1.662(12) .
C27 C28 1.680(14) .
C27 H27 0.9800 .
C28 H28A 0.9600 .
C28 H28B 0.9600 .
C28 H28C 0.9600 .
C29 H29A 0.9600 .
C29 H29B 0.9600 .
C29 H29C 0.9600 .
C28' H28D 0.9600 .
C28' H28E 0.9600 .
C28' H28F 0.9600 .
C29' H29D 0.9600 .
C29' H29E 0.9600 .
C29' H29F 0.9600 .
C30 N2 1.329(5) .
C30 S3 1.734(4) .
C30 S4 1.739(4) .
C31 C32 1.416(7) .
C31 C35 1.424(7) .
C31 C41 1.494(6) .
C31 Fe3 2.041(4) .
C32 C33 1.418(8) .
C32 Fe3 2.028(5) .
C32 H32 0.9800 .
C33 C34 1.390(9) .
C33 Fe3 2.013(7) .
C33 H33 0.9800 .
C34 C35 1.405(8) .
C34 Fe3 2.019(6) .
C34 H34 0.9800 .
C35 Fe3 2.039(5) .
C35 H35 0.9800 .
C36 C37 1.4200 .
C36 C40 1.4200 .
C36 Fe3 2.048(8) .
C36 H36 0.9800 .
C37 C38 1.4200 .
C37 Fe3 2.063(7) .
C37 H37 0.9800 .
C38 C39 1.4200 .
C38 Fe3 2.056(8) .
C38 H38 0.9800 .
C39 C40 1.4200 .
C39 Fe3 2.036(9) .
C39 H39 0.9800 .
C40 Fe3 2.030(9) .
C40 H40 0.9800 .
C36B C40B 1.4200 .
C36B C37B 1.4200 .
C36B Fe3 2.091(18) .
C36B H36B 0.9800 .
C37B C38B 1.4200 .
C37B Fe3 2.076(19) .
C37B H37B 0.9800 .
C38B C39B 1.4200 .
C38B Fe3 2.04(2) .
C38B H38B 0.9800 .
C39B C40B 1.4200 .
C39B Fe3 2.03(2) .
C39B H39B 0.9800 .
C40B Fe3 2.064(19) .
C40B H40B 0.9800 .
C41 N3 1.486(5) .
C41 H41A 0.9700 .
C41 H41B 0.9700 .
C42 C43 1.487(7) .
C42 C44 1.495(7) .
C42 N3 1.497(5) .
C42 H42 0.9800 .
C43 H43A 0.9600 .
C43 H43B 0.9600 .
C43 H43C 0.9600 .
C44 H44A 0.9600 .
C44 H44B 0.9600 .
C44 H44C 0.9600 .
C45 N3 1.335(5) .
C45 S5 1.731(4) .
C45 S6 1.740(4) 2_566
Cu1 Cu5 0.599(4) .
Cu1 Cu8 1.758(5) .
Cu1 Cu6 1.790(6) .
Cu1 Cu7 2.081(5) 2_566
Cu1 S4 2.268(2) .
Cu1 S2 2.2918(18) .
Cu1 S6 2.344(2) .
Cu1 Cu2 2.5278(18) .
Cu1 Cu3 2.594(2) 2_566
Cu1 Cu4 2.595(2) 2_566
Cu2 Cu6 0.756(5) .
Cu2 Cu5 2.131(5) .
Cu2 S3 2.2765(14) .
Cu2 S6 2.3162(15) .
Cu2 S1 2.3742(15) .
Cu2 Cu4 2.4938(17) .
Cu2 Cu3 2.513(2) .
Cu2 Cu8 2.546(4) 2_566
Cu2 Cu7 2.650(5) .
Cu2 Cu8 2.923(3) .
Cu2 Cu7 2.934(4) 2_566
Cu2 H0 1.95(9) .
Cu3 Cu7 0.562(4) .
Cu3 S2 2.279(2) 2_566
Cu3 S5 2.282(2) .
Cu3 S3 2.3059(18) .
Cu3 Cu5 2.325(6) 2_566
Cu3 Cu4 2.531(2) 2_566
Cu3 Cu1 2.594(2) 2_566
Cu3 Cu6 2.637(5) .
Cu3 Cu8 2.740(5) .
Cu3 Cu8 2.861(4) 2_566
Cu3 H0 1.94(8) .
Cu4 Cu8 0.857(4) 2_566
Cu4 S1 2.1991(14) .
Cu4 Cu5 2.276(6) 2_566
Cu4 S5 2.3310(15) 2_566
Cu4 S4 2.3389(16) 2_566
Cu4 Cu7 2.433(5) 2_566
Cu4 Cu3 2.531(2) 2_566
Cu4 Cu1 2.595(2) 2_566
Cu4 Cu6 2.790(5) .
Cu4 Cu6 2.932(5) 2_566
Cu4 H0 2.05(9) .
Cu5 Cu6 1.421(7) .
Cu5 Cu8 1.444(7) .
Cu5 Cu7 1.798(7) 2_566
Cu5 Cu4 2.276(6) 2_566
Cu5 Cu3 2.325(6) 2_566
Cu5 S4 2.390(5) .
Cu5 S6 2.457(6) .
Cu5 S2 2.510(6) .
Cu5 H0 2.00(8) .
Cu6 S6 2.082(4) .
Cu6 Cu8 2.332(6) .
Cu6 S3 2.402(4) .
Cu6 Cu7 2.552(5) 2_566
Cu6 Cu7 2.752(6) .
Cu6 Cu8 2.836(6) 2_566
Cu6 Cu4 2.932(5) 2_566
Cu6 H0 1.86(10) .
Cu7 Cu5 1.798(7) 2_566
Cu7 Cu1 2.081(5) 2_566
Cu7 S2 2.212(5) 2_566
Cu7 S5 2.268(5) .
Cu7 Cu4 2.433(5) 2_566
Cu7 Cu8 2.509(6) 2_566
Cu7 Cu6 2.552(5) 2_566
Cu7 Cu8 2.650(6) .
Cu7 Cu2 2.934(4) 2_566
Cu7 H0 1.64(8) .
Cu8 Cu4 0.857(4) 2_566
Cu8 S4 2.116(3) .
Cu8 S1 2.394(3) 2_566
Cu8 Cu7 2.509(6) 2_566
Cu8 Cu2 2.546(4) 2_566
Cu8 Cu6 2.836(6) 2_566
Cu8 Cu3 2.861(4) 2_566
Cu8 H0 1.98(8) .
S1 Cu8 2.394(3) 2_566
S2 C15 1.738(4) 2_566
S2 Cu7 2.212(5) 2_566
S2 Cu3 2.280(2) 2_566
S4 Cu4 2.3389(16) 2_566
S5 Cu4 2.3311(15) 2_566
S6 C45 1.740(4) 2_566
